data_4344233
loop_
_publ_author_name
'Apblett, A.'
'Chivers, T.'
'Fait, J.F.'

_publ_section_title
;
 Preparation of (N S) (Al Cl4) and (N S) (C F3 S O3) and reactions of the
 thiazyl cation with thiadiazoles and organoselenium halides: X-ray
 crystal structure of (N2 S2 Se Cl) (Al Cl4)
;
_journal_name_full 'Inorganic Chemistry'
_journal_page_first 1643
_journal_page_last 1648
_journal_volume 29
_journal_year 1990
_chemical_formula_sum 'Al Cl5 N2 S2 Se'
_chemical_name_systematic '(N2 S2 Se Cl) (Al Cl4)'
_space_group_IT_number 14
_symmetry_space_group_name_Hall '-P 2yn'
_symmetry_space_group_name_H-M 'P 1 21/n 1'
_cell_angle_alpha 90
_cell_angle_beta 92.65
_cell_angle_gamma 90
_cell_formula_units_Z 4
_cell_length_a 9.237
_cell_length_b 10.685
_cell_length_c 11.332
_cell_volume 1117.242
_citation_journal_id_ASTM INOCAJ
_cod_data_source_file Apblett_INOCAJ_1990_1735.cif
_cod_data_source_block Al1Cl5N2S2Se1
_cod_original_sg_symbol_Hall '-P 2ybc (x-z,y,z)'
_cod_original_formula_sum 'Al1 Cl5 N2 S2 Se1'
_cod_database_code 4344233

loop_
_symmetry_equiv_pos_as_xyz
x,y,z
-x+1/2,y+1/2,-z+1/2
-x,-y,-z
x-1/2,-y-1/2,z-1/2

loop_
_atom_site_label
_atom_site_type_symbol
_atom_site_fract_x
_atom_site_fract_y
_atom_site_fract_z
_atom_site_occupancy
_atom_site_U_iso_or_equiv
S1 S+2 0.95898 0.75108 0.31104 1 0.0
S2 S+2 0.0082 0.53335 0.18613 1 0.0
Cl4 Cl-1 0.85201 0.02633 0.24163 1 0.0
Cl5 Cl-1 0.16552 0.03578 0.42564 1 0.0
N1 N-2 0.0045 0.6039 0.305 1 0.0
Cl3 Cl-1 0.92918 0.29382 0.40072 1 0.0
Se1 Se+2 0.9375 0.78177 0.11075 1 0.0
N2 N-2 0.9618 0.6235 0.0808 1 0.0
Cl2 Cl-1 0.14426 0.21343 0.17008 1 0.0
Al1 Al+3 0.02598 0.14157 0.31196 1 0.0
Cl1 Cl-1 0.14805 0.86514 0.07608 1 0.0
